data_1510252
loop_
_publ_author_name
'Klepp, K.O.'
'Sing, M.'
'Weithaler, C.'

_publ_section_title
;
 Na5 Au Se12 - the first selenoaurate(III) with discrete complex anions
;
_journal_name_full 'Journal of Alloys Compd.'
_journal_page_first 92
_journal_page_last 97
_journal_paper_doi 10.1016/S0925-8388(98)00002-4
_journal_volume 269
_journal_year 1998
_chemical_formula_sum 'Au Na5 Se12'
_chemical_name_systematic 'Na5 (Au Se12)'
_space_group_IT_number 4
_symmetry_space_group_name_Hall 'P 2yb'
_symmetry_space_group_name_H-M 'P 1 21 1'
_cell_angle_alpha 90
_cell_angle_beta 107.13
_cell_angle_gamma 90
_cell_formula_units_Z 2
_cell_length_a 7.145
_cell_length_b 16.79
_cell_length_c 8.291
_cell_volume 950.503
_citation_journal_id_ASTM JALCEU
_cod_data_source_file gold_314.cif
_cod_data_source_block Au1Na5Se12
_cod_original_cell_volume 950.5035
_cod_original_formula_sum 'Au1 Na5 Se12'
_cod_database_code 1510252

loop_
_symmetry_equiv_pos_as_xyz
x,y,z
-x,y+1/2,-z

loop_
_atom_site_label
_atom_site_type_symbol
_atom_site_fract_x
_atom_site_fract_y
_atom_site_fract_z
_atom_site_occupancy
_atom_site_U_iso_or_equiv
Se6 Se 0.7752 0.04809 0.5088 1 0.0
Na5 Na+1 0.882 0.8647 0.8916 1 0.0
Se11 Se 0.3928 0.31093 0.421 1 0.0
Na3 Na+1 0.2961 0.9256 0.5689 1 0.0
Se12 Se 0.0577 -0.0472 0.2153 1 0.0
Se4 Se 0.4244 0.08586 0.1046 1 0.0
Au1 Au+3 0.21741 0.15046 0.8409 1 0.0
Se2 Se 0.0442 0.02134 0.7446 1 0.0
Se9 Se 0.9071 0.21879 0.0651 1 0.0
Se7 Se 0.1565 0.34238 0.5591 1 0.0
Se10 Se 0.5268 0.07092 0.6371 1 0.0
Na1 Na+1 0.781 0.643 0.6509 1 0.0
Na4 Na+1 0.6666 0.2416 0.7152 1 0.0
Se1 Se 0.3944 0.27871 0.9269 1 0.0
Se5 Se 0.6488 0.25244 0.1757 1 0.0
Na2 Na+1 0.7808 0.0607 0.9835 1 0.0
Se8 Se 0.3238 0.95269 0.1038 1 0.0
Se3 Se 0.0135 0.21711 0.5777 1 0.0
